data_1513551
loop_
_publ_author_name
'Wang, Binjie'
'Shen, Chuang'
'Yao, Jinzhong'
'Yin, Hong'
'Zhang, Yuhong'

_publ_section_title
;
 Palladium(II)-catalyzed ortho-olefination of arenes applying sulfoxides
 as remote directing groups.
;
_journal_issue 1
_journal_name_full 'Organic letters'
_journal_page_first 46
_journal_page_last 49
_journal_paper_doi 10.1021/ol402921w
_journal_volume 16
_journal_year 2014
_chemical_formula_moiety 'C28 H26 Cl2 O2 Pd2 S2'
_chemical_formula_sum 'C28 H26 Cl2 O2 Pd2 S2'
_chemical_formula_weight 742.31
_chemical_name_systematic
; 
 ? 
;
_space_group_IT_number 61
_symmetry_cell_setting orthorhombic
_symmetry_space_group_name_Hall '-P 2ac 2ab'
_symmetry_space_group_name_H-M 'P b c a'
_atom_sites_solution_hydrogens geom
_atom_sites_solution_primary direct
_atom_sites_solution_secondary difmap
_audit_creation_method SHELXL-97
_cell_angle_alpha 90.00
_cell_angle_beta 90.00
_cell_angle_gamma 90.00
_cell_formula_units_Z 8
_cell_length_a 18.1408(10)
_cell_length_b 15.6808(6)
_cell_length_c 19.7387(10)
_cell_measurement_reflns_used 6795
_cell_measurement_temperature 293(2)
_cell_measurement_theta_max 29.4932
_cell_measurement_theta_min 3.0066
_cell_volume 5614.9(5)
_computing_cell_refinement 'CrysAlis PRO (Agilent Technologies, 2011)'
_computing_data_collection 'CrysAlis PRO'
_computing_data_reduction 'CrysAlis PRO'
_computing_molecular_graphics 'OLEX2 (Dolomanov et al., 2009)'
_computing_publication_material OLEX2
_computing_structure_refinement 'SHELXL-97 (Sheldrick, 2008)'
_computing_structure_solution 'SHELXS-97 (Sheldrick, 2008)'
_diffrn_ambient_temperature 293(2)
_diffrn_detector_area_resol_mean 10.3592
_diffrn_measured_fraction_theta_full 0.998
_diffrn_measured_fraction_theta_max 0.998
_diffrn_measurement_device_type 'Xcalibur, Atlas, Gemini ultra'
_diffrn_measurement_method '\w scans'
_diffrn_radiation_monochromator graphite
_diffrn_radiation_source 'fine-focus sealed tube'
_diffrn_radiation_type MoK\a
_diffrn_radiation_wavelength 0.71073
_diffrn_reflns_av_R_equivalents 0.0447
_diffrn_reflns_av_sigmaI/netI 0.0369
_diffrn_reflns_limit_h_max 14
_diffrn_reflns_limit_h_min -21
_diffrn_reflns_limit_k_max 18
_diffrn_reflns_limit_k_min -18
_diffrn_reflns_limit_l_max 23
_diffrn_reflns_limit_l_min -18
_diffrn_reflns_number 22658
_diffrn_reflns_theta_full 25.35
_diffrn_reflns_theta_max 25.35
_diffrn_reflns_theta_min 3.01
_exptl_absorpt_coefficient_mu 1.645
_exptl_absorpt_correction_T_max 0.6382
_exptl_absorpt_correction_T_min 0.5450
_exptl_absorpt_correction_type multi-scan
_exptl_absorpt_process_details
;
CrysAlis PRO (Agilent Technologies, 2011) 
;
_exptl_crystal_colour yellow
_exptl_crystal_density_diffrn 1.756
_exptl_crystal_density_method 'not measured'
_exptl_crystal_description block
_exptl_crystal_F_000 2944
_exptl_crystal_size_max 0.42
_exptl_crystal_size_mid 0.38
_exptl_crystal_size_min 0.30
_refine_diff_density_max 0.574
_refine_diff_density_min -0.319
_refine_diff_density_rms 0.083
_refine_ls_extinction_method none
_refine_ls_goodness_of_fit_ref 1.058
_refine_ls_hydrogen_treatment mixed
_refine_ls_matrix_type full
_refine_ls_number_parameters 327
_refine_ls_number_reflns 5132
_refine_ls_number_restraints 0
_refine_ls_restrained_S_all 1.058
_refine_ls_R_factor_all 0.0512
_refine_ls_R_factor_gt 0.0331
_refine_ls_shift/su_max 0.001
_refine_ls_shift/su_mean 0.000
_refine_ls_structure_factor_coef Fsqd
_refine_ls_weighting_details 'calc w=1/[\s^2^(Fo^2^)+(0.0235P)^2^+6.1973P] where P=(Fo^2^+2Fc^2^)/3'
_refine_ls_weighting_scheme calc
_refine_ls_wR_factor_gt 0.0660
_refine_ls_wR_factor_ref 0.0739
_reflns_number_gt 3989
_reflns_number_total 5132
_reflns_threshold_expression >2sigma(I)
_cod_data_source_file ol402921w_si_003.cif
_cod_data_source_block 130227_wbj7_19
_cod_original_sg_symbol_Hall '-P 2ac 2ab '
_cod_database_code 1513551

loop_
_symmetry_equiv_pos_as_xyz
'x, y, z'
'-x+1/2, -y, z+1/2'
'x+1/2, -y+1/2, -z'
'-x, y+1/2, -z+1/2'
'-x, -y, -z'
'x-1/2, y, -z-1/2'
'-x-1/2, y-1/2, z'
'x, -y-1/2, z-1/2'

loop_
_atom_site_label
_atom_site_type_symbol
_atom_site_fract_x
_atom_site_fract_y
_atom_site_fract_z
_atom_site_U_iso_or_equiv
_atom_site_adp_type
_atom_site_occupancy
_atom_site_symmetry_multiplicity
_atom_site_calc_flag
_atom_site_refinement_flags
Pd1 Pd 0.022000(17) 0.443592(17) 0.125751(16) 0.04006(10) Uani 1 1 d .
Pd2 Pd 0.112735(17) 0.268322(18) 0.057155(16) 0.04049(10) Uani 1 1 d .
Cl1 Cl 0.00138(7) 0.28844(6) 0.11838(6) 0.0558(3) Uani 1 1 d .
Cl2 Cl 0.11389(6) 0.42375(6) 0.04354(6) 0.0545(3) Uani 1 1 d .
S1 S -0.04889(6) 0.47013(6) 0.21378(5) 0.0446(3) Uani 1 1 d .
S2 S 0.22216(6) 0.24544(6) 0.01274(6) 0.0443(3) Uani 1 1 d .
O1 O -0.0596(2) 0.40464(18) 0.26573(15) 0.0648(9) Uani 1 1 d .
O2 O 0.28007(16) 0.30913(17) 0.02137(17) 0.0590(8) Uani 1 1 d .
C1 C 0.0348(2) 0.5701(2) 0.1283(2) 0.0431(10) Uani 1 1 d .
C2 C 0.0514(2) 0.6176(2) 0.0708(2) 0.0481(11) Uani 1 1 d .
H2 H 0.0582 0.5904 0.0294 0.058 Uiso 1 1 calc R
C3 C 0.0578(3) 0.7054(3) 0.0752(3) 0.0587(13) Uani 1 1 d .
H3 H 0.0686 0.7371 0.0366 0.070 Uiso 1 1 calc R
C4 C 0.0483(3) 0.7457(3) 0.1362(3) 0.0657(14) Uani 1 1 d .
H4 H 0.0544 0.8045 0.1391 0.079 Uiso 1 1 calc R
C5 C 0.0298(3) 0.7006(3) 0.1925(2) 0.0581(12) Uani 1 1 d .
H5 H 0.0224 0.7289 0.2333 0.070 Uiso 1 1 calc R
C6 C 0.0219(2) 0.6124(2) 0.1895(2) 0.0485(11) Uani 1 1 d .
C7 C -0.0027(3) 0.5609(3) 0.2490(2) 0.0598(12) Uani 1 1 d .
H7A H -0.0359 0.5936 0.2774 0.072 Uiso 1 1 calc R
H7B H 0.0393 0.5432 0.2761 0.072 Uiso 1 1 calc R
C8 C -0.1357(2) 0.5120(2) 0.1904(2) 0.0438(10) Uani 1 1 d .
C9 C -0.1862(3) 0.5316(3) 0.2398(3) 0.0716(15) Uani 1 1 d .
H9 H -0.1742 0.5270 0.2854 0.086 Uiso 1 1 calc R
C10 C -0.2558(3) 0.5587(4) 0.2196(3) 0.0849(18) Uani 1 1 d .
H10 H -0.2899 0.5737 0.2526 0.102 Uiso 1 1 calc R
C11 C -0.2758(3) 0.5640(3) 0.1528(3) 0.0644(13) Uani 1 1 d .
C12 C -0.2238(3) 0.5447(3) 0.1055(3) 0.0629(13) Uani 1 1 d .
H12 H -0.2358 0.5493 0.0598 0.076 Uiso 1 1 calc R
C13 C -0.1537(2) 0.5186(3) 0.1235(2) 0.0511(11) Uani 1 1 d .
H13 H -0.1191 0.5056 0.0902 0.061 Uiso 1 1 calc R
C14 C -0.3525(3) 0.5877(4) 0.1319(3) 0.0947(19) Uani 1 1 d .
H14A H -0.3811 0.5369 0.1251 0.142 Uiso 1 1 calc R
H14B H -0.3507 0.6197 0.0904 0.142 Uiso 1 1 calc R
H14C H -0.3749 0.6218 0.1666 0.142 Uiso 1 1 calc R
C15 C 0.1130(2) 0.1410(2) 0.06493(19) 0.0436(10) Uani 1 1 d .
C16 C 0.0483(3) 0.0948(3) 0.0706(2) 0.0517(11) Uani 1 1 d .
H16 H 0.0032 0.1228 0.0725 0.062 Uiso 1 1 calc R
C17 C 0.0512(3) 0.0062(3) 0.0736(2) 0.0652(14) Uani 1 1 d .
H17 H 0.0077 -0.0247 0.0775 0.078 Uiso 1 1 calc R
C18 C 0.1171(3) -0.0362(3) 0.0709(2) 0.0655(15) Uani 1 1 d .
H18 H 0.1182 -0.0954 0.0730 0.079 Uiso 1 1 calc R
C19 C 0.1812(3) 0.0087(3) 0.0651(2) 0.0564(12) Uani 1 1 d .
H19 H 0.2260 -0.0200 0.0633 0.068 Uiso 1 1 calc R
C20 C 0.1797(2) 0.0975(2) 0.0618(2) 0.0436(10) Uani 1 1 d .
C21 C 0.2493(2) 0.1481(2) 0.0540(2) 0.0501(11) Uani 1 1 d .
H21A H 0.2849 0.1173 0.0267 0.060 Uiso 1 1 calc R
H21B H 0.2711 0.1600 0.0979 0.060 Uiso 1 1 calc R
C22 C 0.2180(3) 0.2171(2) -0.0740(2) 0.0474(10) Uani 1 1 d .
C23 C 0.2835(3) 0.2069(3) -0.1088(3) 0.0609(13) Uani 1 1 d .
H23 H 0.3283 0.2105 -0.0862 0.073 Uiso 1 1 calc R
C24 C 0.2816(4) 0.1914(3) -0.1775(3) 0.0770(17) Uani 1 1 d .
H24 H 0.3257 0.1851 -0.2009 0.092 Uiso 1 1 calc R
C25 C 0.2162(4) 0.1851(4) -0.2121(3) 0.0853(19) Uani 1 1 d .
C26 C 0.1526(4) 0.1944(5) -0.1764(3) 0.105(2) Uani 1 1 d .
H26 H 0.1078 0.1894 -0.1990 0.126 Uiso 1 1 calc R
C27 C 0.1523(3) 0.2112(4) -0.1075(3) 0.0805(17) Uani 1 1 d .
H27 H 0.1080 0.2185 -0.0844 0.097 Uiso 1 1 calc R
C28 C 0.2157(5) 0.1698(5) -0.2882(3) 0.143(3) Uani 1 1 d .
H28A H 0.1952 0.2186 -0.3107 0.215 Uiso 1 1 calc R
H28B H 0.1864 0.1204 -0.2982 0.215 Uiso 1 1 calc R
H28C H 0.2652 0.1607 -0.3038 0.215 Uiso 1 1 calc R

loop_
_atom_site_aniso_label
_atom_site_aniso_U_11
_atom_site_aniso_U_22
_atom_site_aniso_U_33
_atom_site_aniso_U_23
_atom_site_aniso_U_13
_atom_site_aniso_U_12
Pd1 0.0415(2) 0.03504(17) 0.04364(18) -0.00099(12) 0.00288(15) 0.00376(13)
Pd2 0.04078(19) 0.03407(17) 0.04664(19) -0.00526(13) 0.00657(16) 0.00193(13)
Cl1 0.0580(7) 0.0380(5) 0.0714(8) -0.0057(5) 0.0251(6) -0.0004(5)
Cl2 0.0555(7) 0.0403(5) 0.0677(7) 0.0012(5) 0.0226(6) 0.0040(5)
S1 0.0566(7) 0.0403(5) 0.0369(5) 0.0023(4) 0.0017(5) 0.0034(5)
S2 0.0406(6) 0.0390(5) 0.0534(6) -0.0043(4) 0.0019(5) 0.0006(4)
O1 0.089(3) 0.0546(17) 0.0509(19) 0.0157(14) 0.0052(18) 0.0079(17)
O2 0.0463(18) 0.0494(17) 0.081(2) -0.0065(15) 0.0036(17) -0.0086(14)
C1 0.036(2) 0.044(2) 0.049(2) -0.0061(18) -0.002(2) -0.0005(18)
C2 0.044(3) 0.043(2) 0.057(3) -0.0009(19) 0.009(2) 0.0005(19)
C3 0.056(3) 0.042(2) 0.078(3) 0.010(2) 0.015(3) -0.005(2)
C4 0.078(4) 0.037(2) 0.082(4) -0.010(2) 0.015(3) -0.012(2)
C5 0.062(3) 0.052(3) 0.061(3) -0.019(2) -0.001(3) -0.010(2)
C6 0.051(3) 0.045(2) 0.050(3) -0.0052(19) -0.006(2) -0.006(2)
C7 0.076(3) 0.061(3) 0.042(3) -0.008(2) -0.010(2) -0.010(2)
C8 0.049(3) 0.043(2) 0.039(2) -0.0027(17) 0.008(2) 0.0052(19)
C9 0.077(4) 0.096(4) 0.042(3) 0.001(2) 0.013(3) 0.018(3)
C10 0.068(4) 0.111(4) 0.076(4) 0.005(3) 0.035(3) 0.024(3)
C11 0.049(3) 0.075(3) 0.070(3) 0.015(3) 0.018(3) 0.004(2)
C12 0.047(3) 0.085(3) 0.057(3) 0.009(2) 0.007(3) 0.006(3)
C13 0.045(3) 0.065(3) 0.043(3) 0.002(2) 0.010(2) 0.009(2)
C14 0.044(3) 0.123(5) 0.117(5) 0.028(4) 0.014(4) 0.006(3)
C15 0.055(3) 0.041(2) 0.035(2) -0.0083(16) 0.008(2) 0.0003(19)
C16 0.051(3) 0.044(2) 0.061(3) -0.010(2) 0.012(2) -0.004(2)
C17 0.075(4) 0.051(3) 0.070(3) -0.013(2) 0.027(3) -0.018(3)
C18 0.097(4) 0.037(2) 0.062(3) -0.003(2) 0.031(3) 0.000(3)
C19 0.071(3) 0.042(2) 0.056(3) 0.0054(19) 0.015(3) 0.014(2)
C20 0.051(3) 0.040(2) 0.039(2) -0.0027(17) 0.007(2) 0.0057(19)
C21 0.045(3) 0.051(2) 0.055(3) 0.0002(19) -0.004(2) 0.006(2)
C22 0.047(3) 0.047(2) 0.048(3) 0.0013(18) 0.006(2) 0.0102(19)
C23 0.056(3) 0.061(3) 0.066(3) -0.004(2) 0.007(3) 0.013(2)
C24 0.092(5) 0.075(3) 0.064(4) 0.010(3) 0.026(4) 0.031(3)
C25 0.109(5) 0.099(4) 0.048(3) 0.005(3) 0.000(4) 0.048(4)
C26 0.087(5) 0.164(6) 0.064(4) -0.021(4) -0.017(4) 0.042(5)
C27 0.058(4) 0.124(5) 0.060(3) -0.017(3) -0.003(3) 0.025(3)
C28 0.195(9) 0.182(7) 0.053(4) 0.001(4) -0.004(5) 0.078(7)

loop_
_atom_type_symbol
_atom_type_description
_atom_type_scat_dispersion_real
_atom_type_scat_dispersion_imag
_atom_type_scat_source
C C 0.0033 0.0016 'International Tables Vol C Tables 4.2.6.8 and 6.1.1.4'
H H 0.0000 0.0000 'International Tables Vol C Tables 4.2.6.8 and 6.1.1.4'
Cl Cl 0.1484 0.1585 'International Tables Vol C Tables 4.2.6.8 and 6.1.1.4'
O O 0.0106 0.0060 'International Tables Vol C Tables 4.2.6.8 and 6.1.1.4'
Pd Pd -0.9988 1.0072 'International Tables Vol C Tables 4.2.6.8 and 6.1.1.4'
S S 0.1246 0.1234 'International Tables Vol C Tables 4.2.6.8 and 6.1.1.4'

loop_
_geom_angle_atom_site_label_1
_geom_angle_atom_site_label_2
_geom_angle_atom_site_label_3
_geom_angle
C1 Pd1 S1 81.97(12)
C1 Pd1 Cl2 93.82(12)
S1 Pd1 Cl2 170.29(4)
C1 Pd1 Cl1 177.16(12)
S1 Pd1 Cl1 98.31(4)
Cl2 Pd1 Cl1 86.34(4)
C15 Pd2 S2 82.29(12)
C15 Pd2 Cl1 95.47(12)
S2 Pd2 Cl1 172.80(4)
C15 Pd2 Cl2 178.01(11)
S2 Pd2 Cl2 96.36(4)
Cl1 Pd2 Cl2 86.04(4)
Pd2 Cl1 Pd1 91.84(4)
Pd1 Cl2 Pd2 92.86(4)
O1 S1 C8 109.0(2)
O1 S1 C7 110.3(2)
C8 S1 C7 102.9(2)
O1 S1 Pd1 119.83(14)
C8 S1 Pd1 112.65(14)
C7 S1 Pd1 100.56(17)
O2 S2 C22 108.4(2)
O2 S2 C21 109.3(2)
C22 S2 C21 103.70(19)
O2 S2 Pd2 119.43(13)
C22 S2 Pd2 112.83(16)
C21 S2 Pd2 101.83(15)
C2 C1 C6 119.1(4)
C2 C1 Pd1 122.4(3)
C6 C1 Pd1 118.3(3)
C3 C2 C1 119.9(4)
C3 C2 H2 120.0
C1 C2 H2 120.0
C4 C3 C2 120.2(4)
C4 C3 H3 119.9
C2 C3 H3 119.9
C5 C4 C3 120.6(4)
C5 C4 H4 119.7
C3 C4 H4 119.7
C4 C5 C6 120.6(4)
C4 C5 H5 119.7
C6 C5 H5 119.7
C5 C6 C1 119.4(4)
C5 C6 C7 122.4(4)
C1 C6 C7 118.2(3)
C6 C7 S1 105.3(3)
C6 C7 H7A 110.7
S1 C7 H7A 110.7
C6 C7 H7B 110.7
S1 C7 H7B 110.7
H7A C7 H7B 108.8
C13 C8 C9 120.7(4)
C13 C8 S1 119.5(3)
C9 C8 S1 119.5(3)
C8 C9 C10 118.1(5)
C8 C9 H9 120.9
C10 C9 H9 120.9
C11 C10 C9 122.4(5)
C11 C10 H10 118.8
C9 C10 H10 118.8
C12 C11 C10 117.6(5)
C12 C11 C14 120.5(5)
C10 C11 C14 121.9(5)
C11 C12 C13 121.8(5)
C11 C12 H12 119.1
C13 C12 H12 119.1
C8 C13 C12 119.4(4)
C8 C13 H13 120.3
C12 C13 H13 120.3
C11 C14 H14A 109.5
C11 C14 H14B 109.5
H14A C14 H14B 109.5
C11 C14 H14C 109.5
H14A C14 H14C 109.5
H14B C14 H14C 109.5
C16 C15 C20 118.9(4)
C16 C15 Pd2 121.8(3)
C20 C15 Pd2 119.2(3)
C15 C16 C17 119.6(4)
C15 C16 H16 120.2
C17 C16 H16 120.2
C18 C17 C16 121.1(5)
C18 C17 H17 119.5
C16 C17 H17 119.5
C19 C18 C17 119.8(4)
C19 C18 H18 120.1
C17 C18 H18 120.1
C18 C19 C20 120.2(4)
C18 C19 H19 119.9
C20 C19 H19 119.9
C15 C20 C19 120.4(4)
C15 C20 C21 118.5(3)
C19 C20 C21 121.1(4)
C20 C21 S2 105.4(3)
C20 C21 H21A 110.7
S2 C21 H21A 110.7
C20 C21 H21B 110.7
S2 C21 H21B 110.7
H21A C21 H21B 108.8
C27 C22 C23 120.1(4)
C27 C22 S2 121.4(4)
C23 C22 S2 118.3(4)
C24 C23 C22 119.3(5)
C24 C23 H23 120.4
C22 C23 H23 120.4
C25 C24 C23 121.6(5)
C25 C24 H24 119.2
C23 C24 H24 119.2
C26 C25 C24 117.8(5)
C26 C25 C28 121.6(7)
C24 C25 C28 120.6(7)
C25 C26 C27 122.2(6)
C25 C26 H26 118.9
C27 C26 H26 118.9
C22 C27 C26 118.9(6)
C22 C27 H27 120.5
C26 C27 H27 120.5
C25 C28 H28A 109.5
C25 C28 H28B 109.5
H28A C28 H28B 109.5
C25 C28 H28C 109.5
H28A C28 H28C 109.5
H28B C28 H28C 109.5

loop_
_geom_bond_atom_site_label_1
_geom_bond_atom_site_label_2
_geom_bond_distance
Pd1 C1 1.997(4)
Pd1 S1 2.2014(11)
Pd1 Cl2 2.3471(11)
Pd1 Cl1 2.4658(10)
Pd2 C15 2.002(4)
Pd2 S2 2.1996(11)
Pd2 Cl1 2.3750(11)
Pd2 Cl2 2.4520(10)
S1 O1 1.464(3)
S1 C8 1.768(4)
S1 C7 1.793(4)
S2 O2 1.459(3)
S2 C22 1.771(4)
S2 C21 1.799(4)
C1 C2 1.391(6)
C1 C6 1.398(6)
C2 C3 1.384(5)
C2 H2 0.9300
C3 C4 1.371(6)
C3 H3 0.9300
C4 C5 1.359(6)
C4 H4 0.9300
C5 C6 1.391(6)
C5 H5 0.9300
C6 C7 1.495(6)
C7 H7A 0.9700
C7 H7B 0.9700
C8 C13 1.366(6)
C8 C9 1.371(6)
C9 C10 1.390(8)
C9 H9 0.9300
C10 C11 1.369(7)
C10 H10 0.9300
C11 C12 1.363(6)
C11 C14 1.499(7)
C12 C13 1.383(6)
C12 H12 0.9300
C13 H13 0.9300
C14 H14A 0.9600
C14 H14B 0.9600
C14 H14C 0.9600
C15 C16 1.383(6)
C15 C20 1.391(6)
C16 C17 1.392(6)
C16 H16 0.9300
C17 C18 1.368(7)
C17 H17 0.9300
C18 C19 1.364(7)
C18 H18 0.9300
C19 C20 1.393(5)
C19 H19 0.9300
C20 C21 1.500(6)
C21 H21A 0.9700
C21 H21B 0.9700
C22 C27 1.367(7)
C22 C23 1.381(6)
C23 C24 1.377(7)
C23 H23 0.9300
C24 C25 1.372(8)
C24 H24 0.9300
C25 C26 1.361(9)
C25 C28 1.522(8)
C26 C27 1.384(8)
C26 H26 0.9300
C27 H27 0.9300
C28 H28A 0.9600
C28 H28B 0.9600
C28 H28C 0.9600
